data_1557838
loop_
_publ_author_name
'Weetman, Catherine'
'Porzelt, Amelie'
'Bag, Prasenjit'
'Hanusch, Franziska'
'Inoue, Shigeyoshi'

_publ_section_title
;
 Dialumenes -- aryl vs. silyl stabilisation for small molecule activation
 and catalysis
;
_journal_issue 18
_journal_name_full 'Chemical Science'
_journal_page_first 4817
_journal_page_last 4827
_journal_paper_doi 10.1039/D0SC01561J
_journal_volume 11
_journal_year 2020
_chemical_compound_source 'see text'
_chemical_formula_moiety 'C66 H96 Al2 N4, C6 H6'
_chemical_formula_sum 'C72 H102 Al2 N4'
_chemical_formula_weight 1077.54
_space_group_IT_number 13
_space_group_name_Hall '-P 2yc'
_space_group_name_H-M_alt 'P 1 2/c 1'
_symmetry_cell_setting monoclinic
_symmetry_Int_Tables_number 13
_symmetry_space_group_name_Hall '-P 2yc'
_symmetry_space_group_name_H-M 'P 1 2/c 1'
_atom_sites_solution_hydrogens geom
_audit_update_record
;
2020-03-09 deposited with the CCDC.	2020-04-20 downloaded from the CCDC.
;
_cell_angle_alpha 90
_cell_angle_beta 100.481(2)
_cell_angle_gamma 90
_cell_formula_units_Z 2
_cell_length_a 13.5339(6)
_cell_length_b 13.5131(6)
_cell_length_c 18.1559(6)
_cell_measurement_reflns_used 9918
_cell_measurement_temperature 100
_cell_measurement_theta_max 25.3173
_cell_measurement_theta_min 2.5056
_cell_volume 3265.0(2)
_computing_cell_refinement 'SAINT (Bruker, 2017)'
_computing_data_collection 'APEX III Control Software (Bruker, 2016)'
_computing_data_reduction 'SAINT (Bruker, 2017)'
_computing_molecular_graphics 'PLATON (Spek, 2011)'
_computing_publication_material 'PLATON (Spek, 2011), enCIFer (Allen, 2014)'
_computing_structure_refinement 'SHELXL2014 (Sheldrick, 2014), SHELXLE (Huebschle, 2011)'
_computing_structure_solution 'SHELXT (Sheldrick, 2015)'
_diffrn_ambient_temperature 100
_diffrn_detector ' CMOS plate '
_diffrn_detector_area_resol_mean 16
_diffrn_measured_fraction_theta_full 0.999
_diffrn_measured_fraction_theta_max 0.999
_diffrn_measurement_device ' \k-geometry diffractometer '
_diffrn_measurement_device_type ' Bruker Photon CMOS '
_diffrn_measurement_method ' phi- and omega-rotation '
_diffrn_radiation_monochromator 'Helios optic'
_diffrn_radiation_probe x-ray
_diffrn_radiation_source 'IMS microsource'
_diffrn_radiation_type MoK\a
_diffrn_radiation_wavelength 0.71073
_diffrn_reflns_av_R_equivalents 0.0563
_diffrn_reflns_av_unetI/netI 0.0185
_diffrn_reflns_limit_h_max 16
_diffrn_reflns_limit_h_min -16
_diffrn_reflns_limit_k_max 16
_diffrn_reflns_limit_k_min -16
_diffrn_reflns_limit_l_max 21
_diffrn_reflns_limit_l_min -21
_diffrn_reflns_number 95226
_diffrn_reflns_reduction_process
;
;
_diffrn_reflns_theta_full 25.24
_diffrn_reflns_theta_max 25.35
_diffrn_reflns_theta_min 2.15
_exptl_absorpt_coefficient_mu 0.087
_exptl_absorpt_correction_T_max 0.7452
_exptl_absorpt_correction_T_min 0.7163
_exptl_absorpt_correction_type multi-scan
_exptl_absorpt_process_details 'SADABS 2016/2, Bruker, 2016'
_exptl_crystal_colour 'clear orange'
_exptl_crystal_density_diffrn 1.096
_exptl_crystal_density_method 'Not Measured'
_exptl_crystal_description Plate
_exptl_crystal_F_000 1176
_exptl_crystal_size_max 0.368
_exptl_crystal_size_mid 0.178
_exptl_crystal_size_min 0.117
_refine_diff_density_max 0.291
_refine_diff_density_min -0.279
_refine_diff_density_rms 0.038
_refine_ls_extinction_method none
_refine_ls_goodness_of_fit_ref 1.043
_refine_ls_hydrogen_treatment constr
_refine_ls_matrix_type full
_refine_ls_number_parameters 395
_refine_ls_number_reflns 5992
_refine_ls_number_restraints 75
_refine_ls_restrained_S_all 1.042
_refine_ls_R_factor_all 0.0460
_refine_ls_R_factor_gt 0.0406
_refine_ls_shift/su_max 0.030
_refine_ls_shift/su_mean 0.002
_refine_ls_structure_factor_coef Fsqd
_refine_ls_weighting_details 'W=1/[\S^2^(FO^2^)+(0.0431P)^2^+1.9589P] WHERE P=(FO^2^+2FC^2^)/3'
_refine_ls_weighting_scheme calc
_refine_ls_wR_factor_gt 0.0962
_refine_ls_wR_factor_ref 0.0997
_reflns_number_gt 5435
_reflns_number_total 5992
_reflns_threshold_expression I>2\s(I)
_cod_data_source_file d0sc01561j2.cif
_cod_data_source_block WeeCa11
_cod_depositor_comments
;Adding full bibliography for 1557836--1557841.cif.

 Adding full bibliography for 1557836--1557841.cif.
;
_cod_original_sg_symbol_H-M 'P 2/c'
_cod_database_code 1557838

loop_
_space_group_symop_id
_space_group_symop_operation_xyz
1 x,y,z
2 -x,y,1/2-z
3 -x,-y,-z
4 x,-y,1/2+z

loop_
_atom_site_aniso_label
_atom_site_aniso_U_11
_atom_site_aniso_U_22
_atom_site_aniso_U_33
_atom_site_aniso_U_23
_atom_site_aniso_U_13
_atom_site_aniso_U_12
Al1 0.0126(2) 0.0109(2) 0.0118(2) 0.0009(2) 0.0021(2) 0.0003(2)
N1 0.0153(6) 0.0190(6) 0.0140(6) -0.0006(5) 0.0001(5) 0.0025(5)
N2 0.0190(6) 0.0169(6) 0.0125(6) 0.0008(5) 0.0022(5) 0.0018(5)
C1 0.0118(6) 0.0154(7) 0.0121(6) -0.0001(5) -0.0009(5) 0.0006(5)
C2 0.0136(6) 0.0147(7) 0.0137(7) -0.0014(5) -0.0007(5) -0.0010(5)
C3 0.0158(7) 0.0180(7) 0.0143(7) -0.0006(5) 0.0030(5) -0.0029(6)
C4 0.0156(7) 0.0185(7) 0.0181(7) -0.0047(6) 0.0021(6) 0.0000(6)
C5 0.0188(7) 0.0130(7) 0.0217(7) -0.0022(6) 0.0029(6) 0.0016(6)
C6 0.0135(7) 0.0155(7) 0.0170(7) 0.0002(5) -0.0004(5) 0.0004(5)
C7A 0.0234(19) 0.0106(19) 0.0138(19) -0.0004(18) 0.0045(15) 0.0009(15)
C7D 0.022(2) 0.016(2) 0.016(2) -0.003(2) 0.0089(19) -0.0044(18)
C8A 0.025(2) 0.0187(17) 0.028(3) 0.000(2) 0.006(2) -0.0066(15)
C8D 0.036(3) 0.017(2) 0.030(4) -0.003(3) 0.012(3) -0.003(2)
C9A 0.040(3) 0.020(2) 0.031(2) 0.0018(16) -0.002(2) 0.000(2)
C9D 0.035(3) 0.018(3) 0.019(2) 0.0020(18) 0.003(2) 0.008(3)
C10 0.0253(8) 0.0186(7) 0.0265(8) -0.0048(6) 0.0119(7) -0.0002(6)
C11 0.0247(9) 0.0461(11) 0.0438(11) -0.0201(9) 0.0063(8) 0.0080(8)
C12 0.0376(9) 0.0282(9) 0.0206(8) -0.0066(7) 0.0053(7) 0.0031(7)
C13 0.0226(7) 0.0138(7) 0.0230(8) 0.0032(6) 0.0078(6) 0.0035(6)
C14 0.0297(9) 0.0260(8) 0.0259(8) 0.0097(7) 0.0069(7) 0.0084(7)
C15 0.0400(10) 0.0191(8) 0.0367(10) 0.0015(7) 0.0137(8) -0.0055(7)
C16 0.0167(7) 0.0128(6) 0.0147(7) -0.0002(5) 0.0035(5) 0.0026(5)
C17 0.0216(8) 0.0216(7) 0.0132(7) -0.0024(6) -0.0011(6) 0.0071(6)
C18 0.0246(8) 0.0191(7) 0.0131(7) -0.0009(6) 0.0009(6) 0.0067(6)
C19 0.0165(7) 0.0279(8) 0.0204(7) 0.0024(6) 0.0011(6) -0.0033(6)
C20 0.0231(8) 0.0295(9) 0.0363(9) 0.0017(7) -0.0023(7) -0.0078(7)
C21 0.0185(8) 0.0476(11) 0.0272(9) -0.0020(8) 0.0056(7) -0.0021(7)
C22 0.0226(8) 0.0389(10) 0.0214(8) -0.0037(7) -0.0037(6) 0.0057(7)
C23 0.0405(10) 0.0304(9) 0.0156(8) 0.0035(7) 0.0017(7) 0.0056(7)
C24 0.0210(8) 0.0250(8) 0.0185(7) 0.0049(6) 0.0038(6) -0.0025(6)
C25 0.0280(9) 0.0454(11) 0.0372(10) -0.0003(8) 0.0130(8) 0.0040(8)
C26 0.0394(10) 0.0283(9) 0.0455(11) 0.0040(8) 0.0134(8) -0.0096(8)
C27 0.0176(7) 0.0126(6) 0.0090(6) 0.0005(5) 0.0045(5) -0.0004(5)
C28 0.0134(6) 0.0137(7) 0.0181(7) -0.0020(5) 0.0050(5) 0.0008(5)
C29 0.0263(8) 0.0172(7) 0.0165(7) -0.0026(6) 0.0080(6) -0.0027(6)
C30 0.0373(9) 0.0161(7) 0.0266(8) -0.0021(6) 0.0146(7) -0.0078(7)
C31 0.0348(9) 0.0186(8) 0.0305(9) -0.0109(7) 0.0125(7) -0.0109(7)
C32 0.0241(8) 0.0263(8) 0.0201(8) -0.0091(6) 0.0030(6) -0.0035(6)
C33 0.0197(7) 0.0185(7) 0.0175(7) -0.0007(6) 0.0031(6) -0.0010(6)
C34 0.0290(13) 0.0261(12) 0.0467(15) 0.0000 -0.0015(11) 0.0000
C35 0.0382(11) 0.0372(11) 0.0609(13) 0.0156(10) 0.0161(10) 0.0075(9)
C36 0.0614(14) 0.0383(11) 0.0583(13) 0.0104(10) 0.0249(11) 0.0185(10)
C37 0.074(2) 0.0273(14) 0.0387(15) 0.0000 0.0095(15) 0.0000

loop_
_atom_site_label
_atom_site_type_symbol
_atom_site_thermal_displace_type
_atom_site_fract_x
_atom_site_fract_y
_atom_site_fract_z
_atom_site_occupancy
_atom_site_U_iso_or_equiv
_atom_site_calc_flag
_atom_site_refinement_flags
_atom_site_disorder_assembly
_atom_site_disorder_group
Al1 Al Uani 0.59660(3) 0.33186(3) 0.27210(2) 1.000 0.0118(1) d . . .
N1 N Uani 0.77720(9) 0.33409(9) 0.40546(6) 1.000 0.0164(3) d . . .
N2 N Uani 0.65384(9) 0.25593(9) 0.43853(6) 1.000 0.0162(3) d . . .
C1 C Uani 0.69217(10) 0.28079(10) 0.20576(7) 1.000 0.0135(4) d . . .
C2 C Uani 0.73484(10) 0.33823(10) 0.15443(7) 1.000 0.0144(4) d . . .
C3 C Uani 0.79065(10) 0.29446(11) 0.10545(8) 1.000 0.0160(4) d . . .
C4 C Uani 0.80770(10) 0.19333(11) 0.10495(8) 1.000 0.0175(4) d . . .
C5 C Uani 0.76799(11) 0.13590(11) 0.15600(8) 1.000 0.0179(4) d . . .
C6 C Uani 0.71157(10) 0.17746(10) 0.20517(8) 1.000 0.0157(4) d . . .
C7A C Uani 0.7248(7) 0.4531(10) 0.1528(6) 0.56(2) 0.0158(11) d DUP A 1
C7D C Uani 0.7181(9) 0.4471(14) 0.1474(8) 0.44(2) 0.0173(12) d DUP A 2
C8A C Uani 0.8266(5) 0.5050(7) 0.1648(5) 0.56(2) 0.0238(13) d DUP A 1
C8D C Uani 0.8124(7) 0.5060(8) 0.1413(7) 0.44(2) 0.0269(18) d DUP A 2
C9A C Uani 0.6607(7) 0.4875(7) 0.0791(5) 0.56(2) 0.0314(14) d DUP A 1
C9D C Uani 0.6326(7) 0.4762(8) 0.0839(5) 0.44(2) 0.0242(16) d DUP A 2
C10 C Uani 0.86659(12) 0.14701(11) 0.05003(9) 1.000 0.0226(4) d . . .
C11 C Uani 0.96074(13) 0.09333(15) 0.08920(11) 1.000 0.0382(6) d . . .
C12 C Uani 0.80175(13) 0.07605(12) -0.00339(9) 1.000 0.0288(5) d . . .
C13 C Uani 0.67637(11) 0.10854(10) 0.26195(8) 1.000 0.0193(4) d . . .
C14 C Uani 0.76298(12) 0.08582(12) 0.32645(9) 1.000 0.0270(5) d . . .
C15 C Uani 0.63061(14) 0.01144(12) 0.22880(10) 1.000 0.0311(5) d . . .
C16 C Uani 0.67997(10) 0.30700(10) 0.38049(8) 1.000 0.0147(4) d . . .
C17 C Uani 0.81184(11) 0.29846(11) 0.47773(8) 1.000 0.0193(4) d . . .
C18 C Uani 0.73413(11) 0.25014(11) 0.49867(8) 1.000 0.0193(4) d . . .
C19 C Uani 0.83439(11) 0.39517(12) 0.35985(8) 1.000 0.0219(4) d . . .
C20 C Uani 0.87940(12) 0.48740(13) 0.40172(10) 1.000 0.0306(5) d . . .
C21 C Uani 0.91332(12) 0.33481(14) 0.32949(9) 1.000 0.0309(5) d . . .
C22 C Uani 0.91573(12) 0.31202(13) 0.52193(9) 1.000 0.0286(5) d . . .
C23 C Uani 0.73079(14) 0.20347(13) 0.57301(8) 1.000 0.0293(5) d . . .
C24 C Uani 0.55137(11) 0.21545(11) 0.43517(8) 1.000 0.0215(4) d . . .
C25 C Uani 0.49700(14) 0.26305(15) 0.49213(11) 1.000 0.0360(6) d . . .
C26 C Uani 0.55129(15) 0.10318(13) 0.44097(11) 1.000 0.0370(6) d . . .
C27 C Uani 0.54943(10) 0.47429(10) 0.26723(7) 1.000 0.0128(4) d . . .
C28 C Uani 0.60226(10) 0.56956(10) 0.28989(8) 1.000 0.0148(4) d . . .
C29 C Uani 0.61398(11) 0.64425(11) 0.23858(8) 1.000 0.0195(4) d . . .
C30 C Uani 0.65614(13) 0.73462(11) 0.26219(9) 1.000 0.0256(5) d . . .
C31 C Uani 0.68856(13) 0.75342(12) 0.33790(9) 1.000 0.0271(5) d . . .
C32 C Uani 0.67977(12) 0.68002(12) 0.38936(9) 1.000 0.0236(5) d . . .
C33 C Uani 0.63783(11) 0.58903(11) 0.36556(8) 1.000 0.0186(4) d . . .
C34 C Uani 1.00000 0.69027(19) 0.25000 1.000 0.0350(8) d STP . .
C35 C Uani 0.92632(15) 0.74051(15) 0.27672(12) 1.000 0.0445(7) d . . .
C36 C Uani 0.92621(18) 0.84249(16) 0.27690(13) 1.000 0.0509(7) d . . .
C37 C Uani 1.00000 0.8937(2) 0.25000 1.000 0.0468(10) d STP . .
H3 H Uiso 0.81772 0.33531 0.07144 1.000 0.0190 c RU . .
H5 H Uiso 0.77959 0.06653 0.15743 1.000 0.0220 c RU . .
H7A H Uiso 0.68982 0.47319 0.19442 0.56(2) 0.0190 c RUP A 1
H7D H Uiso 0.69722 0.46900 0.19487 0.44(2) 0.0210 c RUP A 2
H8A H Uiso 0.86231 0.48674 0.12442 0.56(2) 0.0360 c RUP A 1
H8B H Uiso 0.86629 0.48465 0.21304 0.56(2) 0.0360 c RUP A 1
H8C H Uiso 0.81654 0.57678 0.16461 0.56(2) 0.0360 c RUP A 1
H8D H Uiso 0.82853 0.49702 0.09120 0.44(2) 0.0410 c RUP A 2
H8E H Uiso 0.86863 0.48248 0.17903 0.44(2) 0.0410 c RUP A 2
H8F H Uiso 0.80066 0.57633 0.14961 0.44(2) 0.0410 c RUP A 2
H9A H Uiso 0.68904 0.46172 0.03702 0.56(2) 0.0470 c RUP A 1
H9B H Uiso 0.65990 0.56000 0.07737 0.56(2) 0.0470 c RUP A 1
H9C H Uiso 0.59188 0.46288 0.07577 0.56(2) 0.0470 c RUP A 1
H9D H Uiso 0.64555 0.44892 0.03655 0.44(2) 0.0360 c RUP A 2
H9E H Uiso 0.62843 0.54847 0.08029 0.44(2) 0.0360 c RUP A 2
H9F H Uiso 0.56906 0.44979 0.09419 0.44(2) 0.0360 c RUP A 2
H10 H Uiso 0.88838 0.20159 0.01939 1.000 0.0270 c RU . .
H11A H Uiso 1.00083 0.07286 0.05200 1.000 0.0570 c RU . .
H11B H Uiso 0.94132 0.03482 0.11510 1.000 0.0570 c RU . .
H11C H Uiso 1.00056 0.13783 0.12565 1.000 0.0570 c RU . .
H12A H Uiso 0.74019 0.10990 -0.02732 1.000 0.0430 c RU . .
H12B H Uiso 0.78426 0.01865 0.02463 1.000 0.0430 c RU . .
H12C H Uiso 0.83909 0.05396 -0.04185 1.000 0.0430 c RU . .
H13 H Uiso 0.62349 0.14433 0.28344 1.000 0.0230 c RU . .
H14A H Uiso 0.81680 0.05189 0.30692 1.000 0.0400 c RU . .
H14B H Uiso 0.73878 0.04325 0.36310 1.000 0.0400 c RU . .
H14C H Uiso 0.78886 0.14777 0.35065 1.000 0.0400 c RU . .
H15A H Uiso 0.57485 0.02565 0.18760 1.000 0.0470 c RU . .
H15B H Uiso 0.60565 -0.02645 0.26765 1.000 0.0470 c RU . .
H15C H Uiso 0.68195 -0.02719 0.20986 1.000 0.0470 c RU . .
H19 H Uiso 0.78511 0.41876 0.31548 1.000 0.0260 c RU . .
H20A H Uiso 0.89751 0.53528 0.36586 1.000 0.0460 c RU . .
H20B H Uiso 0.93961 0.46901 0.43778 1.000 0.0460 c RU . .
H20C H Uiso 0.82997 0.51709 0.42836 1.000 0.0460 c RU . .
H21A H Uiso 0.88092 0.27862 0.30059 1.000 0.0460 c RU . .
H21B H Uiso 0.96357 0.31035 0.37131 1.000 0.0460 c RU . .
H21C H Uiso 0.94621 0.37666 0.29704 1.000 0.0460 c RU . .
H22A H Uiso 0.96498 0.30149 0.48926 1.000 0.0430 c RU . .
H22B H Uiso 0.92739 0.26411 0.56313 1.000 0.0430 c RU . .
H22C H Uiso 0.92278 0.37931 0.54234 1.000 0.0430 c RU . .
H23A H Uiso 0.71037 0.13407 0.56561 1.000 0.0440 c RU . .
H23B H Uiso 0.68229 0.23885 0.59735 1.000 0.0440 c RU . .
H23C H Uiso 0.79754 0.20695 0.60471 1.000 0.0440 c RU . .
H24 H Uiso 0.51229 0.23254 0.38458 1.000 0.0260 c RU . .
H25A H Uiso 0.50852 0.33467 0.49293 1.000 0.0540 c RU . .
H25B H Uiso 0.52255 0.23547 0.54187 1.000 0.0540 c RU . .
H25C H Uiso 0.42481 0.24976 0.47838 1.000 0.0540 c RU . .
H26A H Uiso 0.48190 0.07931 0.43486 1.000 0.0550 c RU . .
H26B H Uiso 0.58839 0.08305 0.49015 1.000 0.0550 c RU . .
H26C H Uiso 0.58353 0.07485 0.40163 1.000 0.0550 c RU . .
H29 H Uiso 0.59252 0.63253 0.18654 1.000 0.0230 c RU . .
H30 H Uiso 0.66296 0.78419 0.22635 1.000 0.0310 c RU . .
H31 H Uiso 0.71644 0.81594 0.35414 1.000 0.0330 c RU . .
H32 H Uiso 0.70252 0.69184 0.44126 1.000 0.0280 c RU . .
H33 H Uiso 0.63328 0.53902 0.40157 1.000 0.0220 c RU . .
H34 H Uiso 1.00000 0.61997 0.25000 1.000 0.0420 c RUP . .
H35 H Uiso 0.87522 0.70518 0.29516 1.000 0.0530 c RU . .
H36 H Uiso 0.87511 0.87745 0.29563 1.000 0.0610 c RU . .
H37 H Uiso 1.00000 0.96405 0.25000 1.000 0.0560 c RUP . .

loop_
_atom_type_symbol
_atom_type_description
_atom_type_scat_dispersion_real
_atom_type_scat_dispersion_imag
_atom_type_scat_source
C C 0.0033 0.0016 ' International Tables Vol C Tables 4.2.6.8 and 6.1.1.4'
H H 0.0000 0.0000 ' International Tables Vol C Tables 4.2.6.8 and 6.1.1.4'
Al Al 0.0645 0.0514 ' International Tables Vol C Tables 4.2.6.8 and 6.1.1.4'
N N 0.0061 0.0033 ' International Tables Vol C Tables 4.2.6.8 and 6.1.1.4'

loop_
_geom_angle_atom_site_label_1
_geom_angle_atom_site_label_2
_geom_angle_atom_site_label_3
_geom_angle
_geom_angle_site_symmetry_1
_geom_angle_site_symmetry_2
_geom_angle_site_symmetry_3
_geom_angle_publ_flag
C1 Al1 C16 101.99(6) . . . yes
C1 Al1 C27 121.62(6) . . . yes
Al1 Al1 C1 121.95(4) 2_655 . . yes
C16 Al1 C27 107.64(5) . . . yes
Al1 Al1 C16 128.83(4) 2_655 . . yes
Al1 Al1 C27 72.19(4) 2_655 . . yes
C16 N1 C17 111.05(12) . . . yes
C16 N1 C19 122.32(11) . . . yes
C17 N1 C19 126.62(12) . . . yes
C16 N2 C18 111.08(12) . . . yes
C16 N2 C24 121.95(11) . . . yes
C18 N2 C24 126.96(12) . . . yes
Al1 C1 C2 125.58(10) . . . yes
Al1 C1 C6 118.32(10) . . . yes
C2 C1 C6 115.86(12) . . . no
C1 C2 C3 121.29(13) . . . no
C1 C2 C7A 121.0(4) . . . no
C1 C2 C7D 121.6(5) . . . no
C3 C2 C7A 117.7(4) . . . no
C3 C2 C7D 117.0(5) . . . no
C2 C3 C4 122.07(13) . . . no
C3 C4 C5 117.46(13) . . . no
C3 C4 C10 121.20(13) . . . no
C5 C4 C10 121.34(13) . . . no
C4 C5 C6 121.70(13) . . . no
C1 C6 C5 121.61(13) . . . no
C1 C6 C13 120.86(12) . . . no
C5 C6 C13 117.43(12) . . . no
C2 C7A C8A 112.5(7) . . . no
C2 C7A C9A 110.7(8) . . . no
C8A C7A C9A 109.8(9) . . . no
C8D C7D C9D 109.9(12) . . . no
C2 C7D C8D 113.9(10) . . . no
C2 C7D C9D 113.6(11) . . . no
C4 C10 C11 112.54(14) . . . no
C11 C10 C12 109.46(13) . . . no
C4 C10 C12 111.52(13) . . . no
C14 C13 C15 109.19(12) . . . no
C6 C13 C14 110.44(12) . . . no
C6 C13 C15 114.31(12) . . . no
Al1 C16 N1 126.03(10) . . . yes
Al1 C16 N2 129.32(10) . . . yes
N1 C16 N2 104.50(12) . . . yes
N1 C17 C18 106.61(13) . . . yes
N1 C17 C22 125.68(13) . . . yes
C18 C17 C22 127.71(14) . . . no
N2 C18 C23 125.58(14) . . . yes
N2 C18 C17 106.75(12) . . . yes
C17 C18 C23 127.60(14) . . . no
N1 C19 C20 112.18(12) . . . yes
N1 C19 C21 112.04(13) . . . yes
C20 C19 C21 111.97(13) . . . no
C25 C24 C26 111.67(14) . . . no
N2 C24 C26 112.20(13) . . . yes
N2 C24 C25 112.45(13) . . . yes
Al1 C27 C28 132.53(10) . . . yes
Al1 C27 C27 107.09(10) . . 2_655 yes
C27 C27 C28 120.30(12) 2_655 . . no
C27 C28 C29 122.95(13) . . . no
C27 C28 C33 119.72(12) . . . no
C29 C28 C33 117.25(13) . . . no
C28 C29 C30 121.34(13) . . . no
C29 C30 C31 120.46(14) . . . no
C30 C31 C32 119.17(15) . . . no
C31 C32 C33 120.34(15) . . . no
C28 C33 C32 121.41(14) . . . no
C2 C3 H3 119.00 . . . no
C4 C3 H3 119.00 . . . no
C4 C5 H5 119.00 . . . no
C6 C5 H5 119.00 . . . no
C2 C7A H7A 108.00 . . . no
C8A C7A H7A 108.00 . . . no
C9A C7A H7A 108.00 . . . no
C2 C7D H7D 106.00 . . . no
C8D C7D H7D 106.00 . . . no
C9D C7D H7D 106.00 . . . no
H8A C8A H8B 109.00 . . . no
H8A C8A H8C 109.00 . . . no
H8B C8A H8C 110.00 . . . no
C7A C8A H8A 109.00 . . . no
C7A C8A H8B 109.00 . . . no
C7A C8A H8C 109.00 . . . no
H8D C8D H8E 109.00 . . . no
H8D C8D H8F 109.00 . . . no
H8E C8D H8F 110.00 . . . no
C7D C8D H8D 109.00 . . . no
C7D C8D H8E 109.00 . . . no
C7D C8D H8F 109.00 . . . no
C7A C9A H9A 110.00 . . . no
H9A C9A H9B 110.00 . . . no
H9A C9A H9C 109.00 . . . no
H9B C9A H9C 109.00 . . . no
C7A C9A H9B 109.00 . . . no
C7A C9A H9C 109.00 . . . no
H9D C9D H9E 109.00 . . . no
C7D C9D H9D 109.00 . . . no
H9D C9D H9F 109.00 . . . no
H9E C9D H9F 110.00 . . . no
C7D C9D H9E 109.00 . . . no
C7D C9D H9F 109.00 . . . no
C12 C10 H10 108.00 . . . no
C4 C10 H10 108.00 . . . no
C11 C10 H10 108.00 . . . no
C10 C11 H11A 109.00 . . . no
C10 C11 H11B 109.00 . . . no
C10 C11 H11C 109.00 . . . no
H11A C11 H11B 109.00 . . . no
H11A C11 H11C 109.00 . . . no
H11B C11 H11C 109.00 . . . no
C10 C12 H12A 109.00 . . . no
C10 C12 H12B 109.00 . . . no
C10 C12 H12C 109.00 . . . no
H12A C12 H12B 109.00 . . . no
H12A C12 H12C 109.00 . . . no
H12B C12 H12C 109.00 . . . no
C6 C13 H13 108.00 . . . no
C14 C13 H13 108.00 . . . no
C15 C13 H13 108.00 . . . no
C13 C14 H14A 109.00 . . . no
C13 C14 H14C 109.00 . . . no
H14A C14 H14B 109.00 . . . no
C13 C14 H14B 109.00 . . . no
H14B C14 H14C 109.00 . . . no
H14A C14 H14C 109.00 . . . no
C13 C15 H15B 109.00 . . . no
C13 C15 H15A 109.00 . . . no
H15A C15 H15B 109.00 . . . no
H15A C15 H15C 109.00 . . . no
C13 C15 H15C 109.00 . . . no
H15B C15 H15C 109.00 . . . no
C21 C19 H19 107.00 . . . no
C20 C19 H19 107.00 . . . no
N1 C19 H19 107.00 . . . no
C19 C20 H20C 109.00 . . . no
C19 C20 H20B 109.00 . . . no
C19 C20 H20A 109.00 . . . no
H20A C20 H20B 109.00 . . . no
H20A C20 H20C 109.00 . . . no
H20B C20 H20C 109.00 . . . no
C19 C21 H21A 109.00 . . . no
C19 C21 H21B 109.00 . . . no
C19 C21 H21C 109.00 . . . no
H21A C21 H21B 109.00 . . . no
H21A C21 H21C 109.00 . . . no
H21B C21 H21C 109.00 . . . no
C17 C22 H22A 109.00 . . . no
C17 C22 H22B 109.00 . . . no
C17 C22 H22C 109.00 . . . no
H22A C22 H22B 109.00 . . . no
H22A C22 H22C 109.00 . . . no
H22B C22 H22C 109.00 . . . no
C18 C23 H23C 109.00 . . . no
C18 C23 H23A 109.00 . . . no
C18 C23 H23B 109.00 . . . no
H23B C23 H23C 109.00 . . . no
H23A C23 H23B 109.00 . . . no
H23A C23 H23C 109.00 . . . no
N2 C24 H24 107.00 . . . no
C25 C24 H24 107.00 . . . no
C26 C24 H24 107.00 . . . no
H25B C25 H25C 109.00 . . . no
C24 C25 H25A 109.00 . . . no
C24 C25 H25B 109.00 . . . no
C24 C25 H25C 109.00 . . . no
H25A C25 H25B 109.00 . . . no
H25A C25 H25C 109.00 . . . no
C24 C26 H26A 109.00 . . . no
C24 C26 H26B 109.00 . . . no
C24 C26 H26C 109.00 . . . no
H26A C26 H26B 109.00 . . . no
H26A C26 H26C 109.00 . . . no
H26B C26 H26C 109.00 . . . no
C28 C29 H29 119.00 . . . no
C30 C29 H29 119.00 . . . no
C29 C30 H30 120.00 . . . no
C31 C30 H30 120.00 . . . no
C30 C31 H31 120.00 . . . no
C32 C31 H31 120.00 . . . no
C31 C32 H32 120.00 . . . no
C33 C32 H32 120.00 . . . no
C28 C33 H33 119.00 . . . no
C32 C33 H33 119.00 . . . no
C35 C34 C35 120.4(2) . . 2_755 no
C34 C35 C36 119.9(2) . . . no
C35 C36 C37 120.1(2) . . . no
C36 C37 C36 119.6(2) . . 2_755 no
C35 C34 H34 120.00 . . . no
C35 C34 H34 120.00 2_755 . . no
C34 C35 H35 120.00 . . . no
C36 C35 H35 120.00 . . . no
C35 C36 H36 120.00 . . . no
C37 C36 H36 120.00 . . . no
C36 C37 H37 120.00 . . . no
C36 C37 H37 120.00 2_755 . . no

loop_
_geom_bond_atom_site_label_1
_geom_bond_atom_site_label_2
_geom_bond_distance
_geom_bond_site_symmetry_1
_geom_bond_site_symmetry_2
_geom_bond_publ_flag
Al1 C1 2.0413(14) . . yes
Al1 C16 2.1097(15) . . yes
Al1 C27 2.0246(14) . . yes
Al1 Al1 2.5918(6) . 2_655 yes
N1 C16 1.3617(18) . . yes
N1 C17 1.3962(18) . . yes
N1 C19 1.4830(19) . . yes
N2 C16 1.3592(18) . . yes
N2 C18 1.3955(19) . . yes
N2 C24 1.4817(19) . . yes
C1 C2 1.4143(19) . . no
C1 C6 1.4212(19) . . no
C2 C3 1.3984(19) . . no
C2 C7A 1.558(14) . . no
C2 C7D 1.491(19) . . no
C3 C4 1.386(2) . . no
C4 C5 1.390(2) . . no
C4 C10 1.520(2) . . no
C5 C6 1.394(2) . . no
C6 C13 1.528(2) . . no
C7A C8A 1.526(13) . . no
C7A C9A 1.529(14) . . no
C7D C8D 1.525(18) . . no
C7D C9D 1.529(17) . . no
C10 C11 1.525(2) . . no
C10 C12 1.523(2) . . no
C13 C15 1.527(2) . . no
C13 C14 1.530(2) . . no
C17 C22 1.498(2) . . no
C17 C18 1.350(2) . . no
C18 C23 1.498(2) . . no
C19 C21 1.525(2) . . no
C19 C20 1.528(2) . . no
C24 C25 1.517(2) . . no
C24 C26 1.521(2) . . no
C27 C28 1.4936(19) . . no
C27 C27 1.3701(19) . 2_655 no
C28 C33 1.396(2) . . no
C28 C29 1.402(2) . . no
C29 C30 1.383(2) . . no
C30 C31 1.388(2) . . no
C31 C32 1.383(2) . . no
C32 C33 1.390(2) . . no
C3 H3 0.9500 . . no
C5 H5 0.9500 . . no
C7A H7A 1.0000 . . no
C7D H7D 1.0000 . . no
C8A H8B 0.9800 . . no
C8A H8C 0.9800 . . no
C8A H8A 0.9800 . . no
C8D H8F 0.9800 . . no
C8D H8D 0.9800 . . no
C8D H8E 0.9800 . . no
C9A H9B 0.9800 . . no
C9A H9C 0.9800 . . no
C9A H9A 0.9800 . . no
C9D H9F 0.9800 . . no
C9D H9D 0.9800 . . no
C9D H9E 0.9800 . . no
C10 H10 1.0000 . . no
C11 H11A 0.9800 . . no
C11 H11B 0.9800 . . no
C11 H11C 0.9800 . . no
C12 H12A 0.9800 . . no
C12 H12B 0.9800 . . no
C12 H12C 0.9800 . . no
C13 H13 1.0000 . . no
C14 H14B 0.9800 . . no
C14 H14C 0.9800 . . no
C14 H14A 0.9800 . . no
C15 H15C 0.9800 . . no
C15 H15A 0.9800 . . no
C15 H15B 0.9800 . . no
C19 H19 1.0000 . . no
C20 H20B 0.9800 . . no
C20 H20A 0.9800 . . no
C20 H20C 0.9800 . . no
C21 H21A 0.9800 . . no
C21 H21B 0.9800 . . no
C21 H21C 0.9800 . . no
C22 H22A 0.9800 . . no
C22 H22B 0.9800 . . no
C22 H22C 0.9800 . . no
C23 H23C 0.9800 . . no
C23 H23A 0.9800 . . no
C23 H23B 0.9800 . . no
C24 H24 1.0000 . . no
C25 H25C 0.9800 . . no
C25 H25A 0.9800 . . no
C25 H25B 0.9800 . . no
C26 H26A 0.9800 . . no
C26 H26B 0.9800 . . no
C26 H26C 0.9800 . . no
C29 H29 0.9500 . . no
C30 H30 0.9500 . . no
C31 H31 0.9500 . . no
C32 H32 0.9500 . . no
C33 H33 0.9500 . . no
C34 C35 1.366(2) . . no
C34 C35 1.366(2) . 2_755 no
C35 C36 1.378(3) . . no
C36 C37 1.376(3) . . no
C34 H34 0.9500 . . no
C35 H35 0.9500 . . no
C36 H36 0.9500 . . no
C37 H37 0.9500 . . no

loop_
_geom_torsion_atom_site_label_1
_geom_torsion_atom_site_label_2
_geom_torsion_atom_site_label_3
_geom_torsion_atom_site_label_4
_geom_torsion
_geom_torsion_site_symmetry_1
_geom_torsion_site_symmetry_2
_geom_torsion_site_symmetry_3
_geom_torsion_site_symmetry_4
_geom_torsion_publ_flag
C16 Al1 C1 C2 -117.55(12) . . . . no
C16 Al1 C1 C6 68.46(11) . . . . no
C27 Al1 C1 C2 2.09(14) . . . . no
C27 Al1 C1 C6 -171.90(10) . . . . no
Al1 Al1 C1 C2 89.83(12) 2_655 . . . no
Al1 Al1 C1 C6 -84.16(11) 2_655 . . . no
C1 Al1 C16 N1 49.61(13) . . . . no
C1 Al1 C16 N2 -125.21(13) . . . . no
C27 Al1 C16 N1 -79.43(13) . . . . no
C27 Al1 C16 N2 105.75(13) . . . . no
Al1 Al1 C16 N1 -160.46(10) 2_655 . . . no
Al1 Al1 C16 N2 24.73(15) 2_655 . . . no
C1 Al1 C27 C28 -69.14(14) . . . . no
C1 Al1 C27 C27 107.70(10) . . . 2_655 no
C16 Al1 C27 C28 47.71(14) . . . . no
C16 Al1 C27 C27 -135.45(9) . . . 2_655 no
Al1 Al1 C27 C28 173.80(13) 2_655 . . . no
Al1 Al1 C27 C27 -9.36(8) 2_655 . . 2_655 no
C1 Al1 Al1 C1 133.04(7) . . 2_655 2_655 no
C1 Al1 Al1 C16 -11.69(7) . . 2_655 2_655 no
C1 Al1 Al1 C27 -110.31(6) . . 2_655 2_655 no
C16 Al1 Al1 C1 -11.69(7) . . 2_655 2_655 no
C16 Al1 Al1 C16 -156.41(7) . . 2_655 2_655 no
C16 Al1 Al1 C27 104.97(6) . . 2_655 2_655 no
C27 Al1 Al1 C1 -110.31(6) . . 2_655 2_655 no
C27 Al1 Al1 C16 104.97(6) . . 2_655 2_655 no
C27 Al1 Al1 C27 6.34(5) . . 2_655 2_655 no
C17 N1 C16 Al1 -174.64(10) . . . . no
C17 N1 C16 N2 1.22(15) . . . . no
C19 N1 C16 Al1 6.43(19) . . . . no
C19 N1 C16 N2 -177.71(12) . . . . no
C16 N1 C17 C18 -1.28(17) . . . . no
C16 N1 C17 C22 178.47(14) . . . . no
C19 N1 C17 C18 177.59(13) . . . . no
C19 N1 C17 C22 -2.7(2) . . . . no
C16 N1 C19 C20 125.72(14) . . . . no
C16 N1 C19 C21 -107.33(15) . . . . no
C17 N1 C19 C20 -53.04(19) . . . . no
C17 N1 C19 C21 73.91(18) . . . . no
C18 N2 C16 Al1 174.95(10) . . . . no
C18 N2 C16 N1 -0.72(15) . . . . no
C24 N2 C16 Al1 -6.2(2) . . . . no
C24 N2 C16 N1 178.12(12) . . . . no
C16 N2 C18 C17 -0.04(17) . . . . no
C16 N2 C18 C23 177.02(14) . . . . no
C24 N2 C18 C17 -178.81(13) . . . . no
C24 N2 C18 C23 -1.8(2) . . . . no
C16 N2 C24 C25 -115.54(15) . . . . no
C16 N2 C24 C26 117.59(15) . . . . no
C18 N2 C24 C25 63.11(19) . . . . no
C18 N2 C24 C26 -63.76(19) . . . . no
Al1 C1 C2 C3 -172.82(10) . . . . no
Al1 C1 C2 C7A 9.7(5) . . . . no
C6 C1 C2 C3 1.31(19) . . . . no
C6 C1 C2 C7A -176.2(4) . . . . no
Al1 C1 C6 C5 173.64(11) . . . . no
Al1 C1 C6 C13 -10.07(17) . . . . no
C2 C1 C6 C5 -0.9(2) . . . . no
C2 C1 C6 C13 175.36(12) . . . . no
C1 C2 C3 C4 -0.5(2) . . . . no
C7A C2 C3 C4 177.1(4) . . . . no
C1 C2 C7A C8A 122.7(6) . . . . no
C1 C2 C7A C9A -114.1(6) . . . . no
C3 C2 C7A C8A -54.9(8) . . . . no
C3 C2 C7A C9A 68.3(7) . . . . no
C2 C3 C4 C5 -0.7(2) . . . . no
C2 C3 C4 C10 178.60(13) . . . . no
C3 C4 C5 C6 1.1(2) . . . . no
C10 C4 C5 C6 -178.22(14) . . . . no
C3 C4 C10 C11 119.85(16) . . . . no
C3 C4 C10 C12 -116.69(15) . . . . no
C5 C4 C10 C11 -60.85(19) . . . . no
C5 C4 C10 C12 62.61(18) . . . . no
C4 C5 C6 C1 -0.3(2) . . . . no
C4 C5 C6 C13 -176.68(13) . . . . no
C1 C6 C13 C14 -99.24(15) . . . . no
C1 C6 C13 C15 137.18(14) . . . . no
C5 C6 C13 C14 77.20(16) . . . . no
C5 C6 C13 C15 -46.38(19) . . . . no
N1 C17 C18 N2 0.77(16) . . . . no
N1 C17 C18 C23 -176.20(15) . . . . no
C22 C17 C18 N2 -178.97(14) . . . . no
C22 C17 C18 C23 4.1(3) . . . . no
Al1 C27 C28 C29 116.18(14) . . . . no
Al1 C27 C28 C33 -67.15(18) . . . . no
C27 C27 C28 C29 -60.32(19) 2_655 . . . no
C27 C27 C28 C33 116.34(15) 2_655 . . . no
Al1 C27 C27 Al1 11.97(10) . . 2_655 2_655 no
Al1 C27 C27 C28 -170.73(10) . . 2_655 2_655 no
C28 C27 C27 Al1 -170.73(10) . . 2_655 2_655 no
C28 C27 C27 C28 6.58(19) . . 2_655 2_655 no
C27 C28 C29 C30 174.74(14) . . . . no
C33 C28 C29 C30 -2.0(2) . . . . no
C27 C28 C33 C32 -174.53(14) . . . . no
C29 C28 C33 C32 2.3(2) . . . . no
C28 C29 C30 C31 0.3(2) . . . . no
C29 C30 C31 C32 1.1(3) . . . . no
C30 C31 C32 C33 -0.8(3) . . . . no
C31 C32 C33 C28 -1.0(2) . . . . no
C35 C34 C35 C36 -0.1(3) 2_755 . . . no
C34 C35 C36 C37 0.2(3) . . . . no
C35 C36 C37 C36 -0.1(3) . . . 2_755 no
